data_7026508
loop_
_publ_author_name
'Ali, Shoaib'
'Muryn, Christopher A.'
'Tuna, Floriana'
'Winpenny, Richard E. P.'

_publ_section_title
;
 Synthesis and structural and magnetic characterisation of cobalt(ii)
 complexes of mixed phosphonate-antimonate ligands.
;
_journal_issue 40
_journal_name_full 'Dalton transactions (Cambridge, England : 2003)'
_journal_page_first 9588
_journal_page_last 9597
_journal_paper_doi 10.1039/c0dt00482k
_journal_volume 39
_journal_year 2010
_chemical_formula_sum 'C64 H62 Cl4 Co2 N2 O20 P4 Sb4'
_chemical_formula_weight 2049.70
_chemical_name_systematic
;
?
;
_space_group_IT_number 14
_symmetry_cell_setting monoclinic
_symmetry_space_group_name_Hall '-P 2yn'
_symmetry_space_group_name_H-M 'P 1 21/n 1'
_atom_sites_solution_hydrogens geom
_atom_sites_solution_primary direct
_atom_sites_solution_secondary difmap
_audit_creation_method SHELXL-97
_cell_angle_alpha 90.000(5)
_cell_angle_beta 100.970(5)
_cell_angle_gamma 90.000(5)
_cell_formula_units_Z 2
_cell_length_a 12.282(5)
_cell_length_b 11.946(5)
_cell_length_c 24.980(5)
_cell_measurement_reflns_used 9679
_cell_measurement_temperature 100(2)
_cell_measurement_theta_max 28.5619
_cell_measurement_theta_min 2.7260
_cell_volume 3598(2)
_computing_cell_refinement
;
CrysAlis RED, Oxford Diffraction Ltd.,
Version 1.171.32.4 (release 27-04-2006 CrysAlis171 .NET)
(compiled Apr 27 2007,17:53:11)
;
_computing_data_collection
;
CrysAlis CCD, Oxford Diffraction Ltd.,
Version 1.171.32.4 (release 27-04-2006 CrysAlis171 .NET)
(compiled Apr 27 2007,17:53:11)
;
_computing_data_reduction
;
CrysAlis RED, Oxford Diffraction Ltd.,
Version 1.171.32.4 (release 27-04-2006 CrysAlis171 .NET)
(compiled Apr 27 2007,17:53:11)
;
_computing_molecular_graphics 'SHELXL-97 (Sheldrick, 1997)'
_computing_publication_material 'SHELXL-97 (Sheldrick, 1997)'
_computing_structure_refinement 'SHELXL-97 (Sheldrick, 1997)'
_computing_structure_solution 'SHELXS-97 (Sheldrick, 1990)'
_diffrn_ambient_temperature 100(2)
_diffrn_detector_area_resol_mean 8.3367
_diffrn_measured_fraction_theta_full 0.990
_diffrn_measured_fraction_theta_max 0.990
_diffrn_measurement_device_type 'Oxford Diffraction XCalibur 2'
_diffrn_measurement_method 'phi and omega'
_diffrn_radiation_monochromator graphite
_diffrn_radiation_source 'fine-focus sealed tube'
_diffrn_radiation_type MoK\a
_diffrn_radiation_wavelength 0.71069
_diffrn_reflns_av_R_equivalents 0.0249
_diffrn_reflns_av_sigmaI/netI 0.0372
_diffrn_reflns_limit_h_max 15
_diffrn_reflns_limit_h_min -15
_diffrn_reflns_limit_k_max 14
_diffrn_reflns_limit_k_min -14
_diffrn_reflns_limit_l_max 31
_diffrn_reflns_limit_l_min -31
_diffrn_reflns_number 17873
_diffrn_reflns_theta_full 26.37
_diffrn_reflns_theta_max 26.37
_diffrn_reflns_theta_min 4.16
_exptl_absorpt_coefficient_mu 2.241
_exptl_absorpt_correction_T_max 0.8070
_exptl_absorpt_correction_T_min 0.4004
_exptl_absorpt_correction_type multi-scan
_exptl_absorpt_process_details
;
CrysAlis RED, Oxford Diffraction Ltd.,
Version 1.171.32.4 (release 27-04-2006 CrysAlis171 .NET)
(compiled Apr 27 2007,17:53:11)
Empirical absorption correction using spherical harmonics,
implemented in SCALE3 ABSPACK scaling algorithm.
;
_exptl_crystal_colour pink
_exptl_crystal_density_diffrn 1.892
_exptl_crystal_density_method 'not measured'
_exptl_crystal_description needles
_exptl_crystal_F_000 2012
_exptl_crystal_size_max 0.50
_exptl_crystal_size_mid 0.10
_exptl_crystal_size_min 0.10
_refine_diff_density_max 0.766
_refine_diff_density_min -0.530
_refine_diff_density_rms 0.107
_refine_ls_extinction_method none
_refine_ls_goodness_of_fit_ref 1.051
_refine_ls_hydrogen_treatment constr
_refine_ls_matrix_type full
_refine_ls_number_parameters 454
_refine_ls_number_reflns 7297
_refine_ls_number_restraints 0
_refine_ls_restrained_S_all 1.051
_refine_ls_R_factor_all 0.0430
_refine_ls_R_factor_gt 0.0262
_refine_ls_shift/su_max 0.068
_refine_ls_shift/su_mean 0.001
_refine_ls_structure_factor_coef Fsqd
_refine_ls_weighting_details 'calc w=1/[\s^2^(Fo^2^)+(0.0277P)^2^+1.9832P] where P=(Fo^2^+2Fc^2^)/3'
_refine_ls_weighting_scheme calc
_refine_ls_wR_factor_gt 0.0534
_refine_ls_wR_factor_ref 0.0606
_reflns_number_gt 5715
_reflns_number_total 7297
_reflns_threshold_expression >2sigma(I)
_cod_data_source_file c0dt00482k.txt
_cod_data_source_block orepw786
_cod_original_sg_symbol_H-M P2(1)/n
_cod_database_code 7026508

loop_
_symmetry_equiv_pos_as_xyz
'x, y, z'
'-x+1/2, y+1/2, -z+1/2'
'-x, -y, -z'
'x-1/2, -y-1/2, z-1/2'

loop_
_atom_site_label
_atom_site_type_symbol
_atom_site_fract_x
_atom_site_fract_y
_atom_site_fract_z
_atom_site_U_iso_or_equiv
_atom_site_adp_type
_atom_site_occupancy
_atom_site_symmetry_multiplicity
_atom_site_calc_flag
_atom_site_refinement_flags
Sb1 Sb 0.432030(18) 0.324329(18) 0.044397(8) 0.01202(6) Uani 1 1 d .
Sb2 Sb 0.537963(18) 0.600705(18) 0.093746(8) 0.01187(6) Uani 1 1 d .
Co1 Co 0.69009(4) 0.37797(4) 0.093256(18) 0.01471(10) Uani 1 1 d .
P2 P 0.51629(7) 0.38984(7) 0.16842(3) 0.01461(18) Uani 1 1 d .
P1 P 0.27736(7) 0.55471(7) 0.03169(3) 0.01326(18) Uani 1 1 d .
Cl2 Cl 0.52497(9) 1.08702(8) 0.21988(4) 0.0310(2) Uani 1 1 d .
Cl1 Cl 0.12323(8) -0.13253(8) 0.02137(4) 0.0319(2) Uani 1 1 d .
O1 O 0.57304(18) 0.68101(18) 0.03293(8) 0.0136(5) Uani 1 1 d .
O2 O 0.37465(18) 0.61962(18) 0.06606(9) 0.0137(5) Uani 1 1 d .
O6 O 0.30148(18) 0.42784(18) 0.03320(9) 0.0151(5) Uani 1 1 d .
O4 O 0.69677(18) 0.55367(19) 0.11981(9) 0.0153(5) Uani 1 1 d .
O3 O 0.49763(18) 0.51816(18) 0.15996(8) 0.0136(5) Uani 1 1 d .
C12 C 0.6059(3) 0.8403(3) 0.12744(15) 0.0274(9) Uani 1 1 d .
H12 H 0.6533 0.8306 0.1019 0.033 Uiso 1 1 calc R
C6 C 0.2404(3) 0.1697(3) -0.00388(14) 0.0215(8) Uani 1 1 d .
H6 H 0.2242 0.2277 -0.0302 0.026 Uiso 1 1 calc R
O7 O 0.75599(18) 0.40085(18) 0.02511(9) 0.0154(5) Uani 1 1 d .
C11 C 0.6030(3) 0.9430(3) 0.15335(16) 0.0294(9) Uani 1 1 d .
H11 H 0.6484 1.0032 0.1459 0.035 Uiso 1 1 calc R
O5 O 0.53408(18) 0.45396(17) 0.05766(8) 0.0126(5) Uani 1 1 d .
O9 O 0.57787(18) 0.24369(19) 0.06380(9) 0.0160(5) Uani 1 1 d .
O10 O 0.42866(18) 0.32747(18) 0.12624(8) 0.0148(5) Uani 1 1 d .
C20 C 0.3757(3) 0.3338(3) 0.23879(16) 0.0297(9) Uani 1 1 d .
H20 H 0.3186 0.3292 0.2073 0.036 Uiso 1 1 calc R
C7 C 0.5402(3) 0.7517(3) 0.13853(13) 0.0153(7) Uani 1 1 d .
C21 C 0.3511(4) 0.3133(4) 0.28982(17) 0.0411(11) Uani 1 1 d .
H21 H 0.2777 0.2938 0.2932 0.049 Uiso 1 1 calc R
C19 C 0.4828(3) 0.3609(3) 0.23338(13) 0.0172(7) Uani 1 1 d .
C10 C 0.5336(3) 0.9560(3) 0.18992(13) 0.0213(8) Uani 1 1 d .
C18 C 0.1953(3) 0.5390(3) 0.12521(16) 0.0304(9) Uani 1 1 d .
H18 H 0.2700 0.5223 0.1412 0.036 Uiso 1 1 calc R
C1 C 0.3291(3) 0.1820(3) 0.03951(13) 0.0135(7) Uani 1 1 d .
C22 C 0.4337(4) 0.3211(4) 0.33596(16) 0.0430(12) Uani 1 1 d .
H22 H 0.4166 0.3080 0.3709 0.052 Uiso 1 1 calc R
C4 C 0.2010(3) -0.0098(3) 0.02886(14) 0.0201(8) Uani 1 1 d .
C16 C 0.0069(4) 0.5590(4) 0.1332(2) 0.0461(12) Uani 1 1 d .
H16 H -0.0489 0.5551 0.1547 0.055 Uiso 1 1 calc R
C8 C 0.4705(3) 0.7684(3) 0.17514(15) 0.0271(9) Uani 1 1 d .
H8 H 0.4240 0.7091 0.1826 0.032 Uiso 1 1 calc R
C2 C 0.3520(3) 0.0965(3) 0.07752(14) 0.0204(8) Uani 1 1 d .
H2 H 0.4119 0.1045 0.1076 0.024 Uiso 1 1 calc R
C13 C 0.1681(3) 0.5661(3) 0.06961(15) 0.0197(8) Uani 1 1 d .
C3 C 0.2889(3) -0.0002(3) 0.07233(14) 0.0236(8) Uani 1 1 d .
H3 H 0.3056 -0.0590 0.0982 0.028 Uiso 1 1 calc R
C17 C 0.1150(4) 0.5363(4) 0.15690(19) 0.0444(12) Uani 1 1 d .
H17 H 0.1340 0.5189 0.1946 0.053 Uiso 1 1 calc R
C15 C -0.0224(3) 0.5875(3) 0.07886(19) 0.0359(11) Uani 1 1 d .
H15 H -0.0974 0.6040 0.0633 0.043 Uiso 1 1 calc R
O8 O 0.63271(19) 0.35566(19) 0.16691(9) 0.0178(5) Uani 1 1 d .
N1 N 0.8354(2) 0.2917(2) 0.12909(12) 0.0195(6) Uani 1 1 d .
C32 C 0.6062(3) 0.1572(3) 0.02893(14) 0.0210(8) Uani 1 1 d .
H32A H 0.5460 0.1022 0.0216 0.031 Uiso 1 1 calc R
H32B H 0.6746 0.1200 0.0469 0.031 Uiso 1 1 calc R
H32C H 0.6175 0.1902 -0.0055 0.031 Uiso 1 1 calc R
C31 C 0.7482(3) 0.5828(3) 0.17469(13) 0.0210(8) Uani 1 1 d .
H31A H 0.7951 0.6490 0.1741 0.032 Uiso 1 1 calc R
H31B H 0.7938 0.5201 0.1914 0.032 Uiso 1 1 calc R
H31C H 0.6908 0.5992 0.1959 0.032 Uiso 1 1 calc R
C26 C 0.9342(3) 0.1674(3) 0.19624(17) 0.0347(10) Uani 1 1 d .
H26 H 0.9333 0.1221 0.2274 0.042 Uiso 1 1 calc R
C29 C 0.9270(3) 0.2953(4) 0.10752(17) 0.0339(10) Uani 1 1 d .
H29 H 0.9249 0.3393 0.0757 0.041 Uiso 1 1 calc R
C25 C 0.8408(3) 0.2262(3) 0.17298(15) 0.0289(9) Uani 1 1 d .
H25 H 0.7768 0.2200 0.1889 0.035 Uiso 1 1 calc R
C27 C 1.0295(3) 0.1739(3) 0.17436(16) 0.0300(9) Uani 1 1 d .
C24 C 0.5659(3) 0.3669(3) 0.28015(14) 0.0276(9) Uani 1 1 d .
H24 H 0.6399 0.3840 0.2770 0.033 Uiso 1 1 calc R
C9 C 0.4674(3) 0.8704(3) 0.20125(15) 0.0300(9) Uani 1 1 d .
H9 H 0.4199 0.8807 0.2267 0.036 Uiso 1 1 calc R
C5 C 0.1755(3) 0.0740(3) -0.00913(15) 0.0238(8) Uani 1 1 d .
H5 H 0.1143 0.0664 -0.0385 0.029 Uiso 1 1 calc R
C14 C 0.0600(3) 0.5917(3) 0.04676(17) 0.0268(9) Uani 1 1 d .
H14 H 0.0411 0.6121 0.0094 0.032 Uiso 1 1 calc R
C23 C 0.5404(4) 0.3479(4) 0.33118(16) 0.0403(11) Uani 1 1 d .
H23 H 0.5968 0.3534 0.3629 0.048 Uiso 1 1 calc R
C28 C 1.0240(3) 0.2395(4) 0.12829(17) 0.0372(10) Uani 1 1 d .
H28 H 1.0864 0.2461 0.1112 0.045 Uiso 1 1 calc R
C30 C 1.1343(4) 0.1133(4) 0.1991(2) 0.0418(11) Uani 1 1 d .
H30A H 1.1461 0.0507 0.1755 0.063 Uiso 1 1 calc R
H30B H 1.1279 0.0847 0.2351 0.063 Uiso 1 1 calc R
H30C H 1.1972 0.1650 0.2028 0.063 Uiso 1 1 calc R

loop_
_atom_site_aniso_label
_atom_site_aniso_U_11
_atom_site_aniso_U_22
_atom_site_aniso_U_33
_atom_site_aniso_U_23
_atom_site_aniso_U_13
_atom_site_aniso_U_12
Sb1 0.01483(11) 0.01098(11) 0.01058(10) -0.00105(9) 0.00325(8) -0.00096(9)
Sb2 0.01444(11) 0.01133(11) 0.01003(10) -0.00164(9) 0.00284(8) -0.00089(9)
Co1 0.0154(2) 0.0143(2) 0.0140(2) -0.00044(19) 0.00159(18) 0.00085(18)
P2 0.0194(4) 0.0139(4) 0.0104(4) -0.0001(4) 0.0024(3) -0.0007(4)
P1 0.0125(4) 0.0126(4) 0.0151(4) -0.0019(4) 0.0035(4) 0.0003(3)
Cl2 0.0518(6) 0.0176(5) 0.0200(4) -0.0069(4) -0.0026(4) 0.0072(4)
Cl1 0.0383(6) 0.0248(5) 0.0348(5) -0.0053(4) 0.0123(5) -0.0172(4)
O1 0.0188(12) 0.0142(11) 0.0085(10) -0.0013(9) 0.0041(9) -0.0017(10)
O2 0.0144(12) 0.0141(12) 0.0132(11) -0.0020(10) 0.0044(9) 0.0018(9)
O6 0.0155(12) 0.0145(12) 0.0159(11) -0.0009(10) 0.0043(10) -0.0009(9)
O4 0.0140(12) 0.0209(13) 0.0106(11) -0.0012(10) 0.0015(9) 0.0003(10)
O3 0.0195(12) 0.0120(12) 0.0101(10) -0.0012(9) 0.0048(10) -0.0008(9)
C12 0.037(2) 0.024(2) 0.0264(19) -0.0033(17) 0.0178(18) -0.0037(17)
C6 0.0236(19) 0.0194(19) 0.0204(17) 0.0046(16) 0.0018(15) -0.0013(15)
O7 0.0129(11) 0.0171(12) 0.0157(11) 0.0009(10) 0.0015(10) 0.0006(10)
C11 0.041(2) 0.0170(19) 0.032(2) -0.0062(17) 0.0118(19) -0.0075(17)
O5 0.0158(12) 0.0100(11) 0.0119(11) -0.0024(9) 0.0026(10) -0.0005(9)
O9 0.0163(12) 0.0149(12) 0.0166(11) -0.0023(10) 0.0028(10) 0.0026(10)
O10 0.0199(12) 0.0152(12) 0.0095(10) -0.0013(10) 0.0038(10) -0.0019(10)
C20 0.039(2) 0.030(2) 0.0219(19) 0.0061(17) 0.0111(18) 0.0046(19)
C7 0.0200(18) 0.0127(17) 0.0119(15) 0.0000(14) -0.0001(14) 0.0011(14)
C21 0.051(3) 0.043(3) 0.035(2) 0.009(2) 0.023(2) 0.007(2)
C19 0.030(2) 0.0094(16) 0.0128(16) 0.0006(13) 0.0053(15) 0.0027(14)
C10 0.033(2) 0.0141(18) 0.0138(16) -0.0049(15) -0.0041(16) 0.0077(16)
C18 0.033(2) 0.034(2) 0.028(2) 0.0018(19) 0.0140(19) 0.0050(18)
C1 0.0159(17) 0.0140(16) 0.0110(15) -0.0013(14) 0.0038(13) -0.0001(14)
C22 0.069(3) 0.047(3) 0.019(2) 0.011(2) 0.023(2) 0.024(3)
C4 0.0211(19) 0.0165(18) 0.0252(18) -0.0028(16) 0.0108(16) -0.0074(15)
C16 0.040(3) 0.055(3) 0.053(3) -0.012(3) 0.033(2) -0.004(2)
C8 0.035(2) 0.019(2) 0.030(2) -0.0034(17) 0.0132(18) -0.0053(17)
C2 0.0236(19) 0.0207(19) 0.0147(16) 0.0005(15) -0.0013(15) -0.0042(16)
C13 0.0201(19) 0.0110(17) 0.0292(19) -0.0065(15) 0.0078(16) -0.0044(14)
C3 0.034(2) 0.0155(18) 0.0212(18) 0.0072(15) 0.0038(17) -0.0028(16)
C17 0.052(3) 0.052(3) 0.036(2) 0.003(2) 0.027(2) 0.003(2)
C15 0.020(2) 0.032(2) 0.058(3) -0.021(2) 0.013(2) -0.0054(17)
O8 0.0205(13) 0.0166(12) 0.0152(12) -0.0004(10) 0.0009(10) 0.0022(10)
N1 0.0221(16) 0.0165(15) 0.0187(15) -0.0006(13) 0.0012(13) 0.0017(12)
C32 0.0234(19) 0.0155(18) 0.0239(18) -0.0052(15) 0.0041(16) 0.0020(15)
C31 0.0188(18) 0.028(2) 0.0164(17) -0.0043(16) 0.0026(15) 0.0018(15)
C26 0.036(2) 0.033(2) 0.033(2) 0.012(2) 0.0017(19) 0.0035(19)
C29 0.023(2) 0.045(3) 0.033(2) 0.012(2) 0.0029(18) 0.0079(19)
C25 0.027(2) 0.032(2) 0.028(2) 0.0080(18) 0.0052(18) 0.0049(18)
C27 0.025(2) 0.029(2) 0.033(2) -0.0039(19) -0.0024(18) 0.0042(18)
C24 0.037(2) 0.027(2) 0.0176(18) -0.0019(16) 0.0021(17) 0.0086(18)
C9 0.045(3) 0.024(2) 0.0243(19) -0.0075(17) 0.0152(19) 0.0037(18)
C5 0.0198(19) 0.028(2) 0.0217(18) -0.0003(16) -0.0003(16) -0.0061(16)
C14 0.023(2) 0.022(2) 0.036(2) -0.0129(18) 0.0059(17) -0.0036(16)
C23 0.058(3) 0.047(3) 0.0151(19) 0.0026(19) 0.003(2) 0.016(2)
C28 0.028(2) 0.046(3) 0.037(2) 0.008(2) 0.0046(19) 0.010(2)
C30 0.034(2) 0.031(2) 0.058(3) 0.011(2) 0.002(2) 0.008(2)

loop_
_atom_type_symbol
_atom_type_description
_atom_type_scat_dispersion_real
_atom_type_scat_dispersion_imag
_atom_type_scat_source
C C 0.0033 0.0016 'International Tables Vol C Tables 4.2.6.8 and 6.1.1.4'
H H 0.0000 0.0000 'International Tables Vol C Tables 4.2.6.8 and 6.1.1.4'
O O 0.0106 0.0060 'International Tables Vol C Tables 4.2.6.8 and 6.1.1.4'
P P 0.1023 0.0942 'International Tables Vol C Tables 4.2.6.8 and 6.1.1.4'
Cl Cl 0.1484 0.1585 'International Tables Vol C Tables 4.2.6.8 and 6.1.1.4'
Co Co 0.3494 0.9721 'International Tables Vol C Tables 4.2.6.8 and 6.1.1.4'
Sb Sb -0.5866 1.5461 'International Tables Vol C Tables 4.2.6.8 and 6.1.1.4'
N N 0.0061 0.0033 'International Tables Vol C Tables 4.2.6.8 and 6.1.1.4'

loop_
_geom_angle_atom_site_label_1
_geom_angle_atom_site_label_2
_geom_angle_atom_site_label_3
_geom_angle
_geom_angle_site_symmetry_1
_geom_angle_site_symmetry_3
O1 Sb1 O5 95.31(9) 3_665 .
O1 Sb1 O6 90.46(9) 3_665 .
O5 Sb1 O6 90.28(9) . .
O1 Sb1 O9 94.79(9) 3_665 .
O5 Sb1 O9 80.08(9) . .
O6 Sb1 O9 169.40(9) . .
O1 Sb1 O10 176.92(9) 3_665 .
O5 Sb1 O10 87.20(9) . .
O6 Sb1 O10 87.74(9) . .
O9 Sb1 O10 87.40(9) . .
O1 Sb1 C1 90.61(11) 3_665 .
O5 Sb1 C1 173.64(10) . .
O6 Sb1 C1 91.99(11) . .
O9 Sb1 C1 97.14(11) . .
O10 Sb1 C1 86.96(10) . .
O1 Sb2 O5 94.15(9) . .
O1 Sb2 O2 91.79(9) . .
O5 Sb2 O2 90.40(9) . .
O1 Sb2 O4 92.63(9) . .
O5 Sb2 O4 80.63(9) . .
O2 Sb2 O4 170.26(9) . .
O1 Sb2 O3 178.31(9) . .
O5 Sb2 O3 87.30(9) . .
O2 Sb2 O3 87.33(9) . .
O4 Sb2 O3 88.45(9) . .
O1 Sb2 C7 90.58(11) . .
O5 Sb2 C7 175.25(11) . .
O2 Sb2 C7 89.87(11) . .
O4 Sb2 C7 98.76(11) . .
O3 Sb2 C7 87.97(11) . .
O7 Co1 N1 88.93(10) . .
O7 Co1 O8 176.15(9) . .
N1 Co1 O8 87.95(10) . .
O7 Co1 O9 98.33(9) . .
N1 Co1 O9 102.49(10) . .
O8 Co1 O9 84.57(9) . .
O7 Co1 O5 93.57(9) . .
N1 Co1 O5 175.30(10) . .
O8 Co1 O5 89.70(9) . .
O9 Co1 O5 73.22(9) . .
O7 Co1 O4 97.24(9) . .
N1 Co1 O4 111.04(10) . .
O8 Co1 O4 81.77(9) . .
O9 Co1 O4 143.12(9) . .
O5 Co1 O4 72.62(8) . .
O8 P2 O10 113.35(13) . .
O8 P2 O3 112.46(13) . .
O10 P2 O3 108.43(12) . .
O8 P2 C19 110.97(15) . .
O10 P2 C19 105.99(15) . .
O3 P2 C19 105.12(14) . .
O7 P1 O2 113.13(13) 3_665 .
O7 P1 O6 112.83(13) 3_665 .
O2 P1 O6 110.83(13) . .
O7 P1 C13 112.16(15) 3_665 .
O2 P1 C13 104.30(14) . .
O6 P1 C13 102.81(15) . .
Sb2 O1 Sb1 144.30(12) . 3_665
P1 O2 Sb2 138.90(13) . .
P1 O6 Sb1 139.02(14) . .
C31 O4 Sb2 117.6(2) . .
C31 O4 Co1 120.2(2) . .
Sb2 O4 Co1 100.98(9) . .
P2 O3 Sb2 121.79(12) . .
C7 C12 C11 120.8(3) . .
C7 C12 H12 119.6 . .
C11 C12 H12 119.6 . .
C5 C6 C1 120.8(3) . .
C5 C6 H6 119.6 . .
C1 C6 H6 119.6 . .
P1 O7 Co1 139.35(14) 3_665 .
C10 C11 C12 118.9(4) . .
C10 C11 H11 120.5 . .
C12 C11 H11 120.5 . .
Sb2 O5 Sb1 137.12(12) . .
Sb2 O5 Co1 104.14(9) . .
Sb1 O5 Co1 102.98(10) . .
C32 O9 Sb1 120.42(19) . .
C32 O9 Co1 122.0(2) . .
Sb1 O9 Co1 102.04(10) . .
P2 O10 Sb1 122.95(13) . .
C21 C20 C19 120.5(4) . .
C21 C20 H20 119.8 . .
C19 C20 H20 119.8 . .
C8 C7 C12 118.6(3) . .
C8 C7 Sb2 121.7(3) . .
C12 C7 Sb2 119.5(3) . .
C22 C21 C20 120.0(4) . .
C22 C21 H21 120.0 . .
C20 C21 H21 120.0 . .
C20 C19 C24 119.1(3) . .
C20 C19 P2 121.5(3) . .
C24 C19 P2 119.5(3) . .
C9 C10 C11 121.4(3) . .
C9 C10 Cl2 119.6(3) . .
C11 C10 Cl2 118.9(3) . .
C17 C18 C13 120.8(4) . .
C17 C18 H18 119.6 . .
C13 C18 H18 119.6 . .
C2 C1 C6 118.9(3) . .
C2 C1 Sb1 120.9(2) . .
C6 C1 Sb1 120.1(2) . .
C23 C22 C21 120.1(4) . .
C23 C22 H22 119.9 . .
C21 C22 H22 119.9 . .
C5 C4 C3 121.6(3) . .
C5 C4 Cl1 119.4(3) . .
C3 C4 Cl1 119.0(3) . .
C17 C16 C15 121.6(4) . .
C17 C16 H16 119.2 . .
C15 C16 H16 119.2 . .
C7 C8 C9 121.0(4) . .
C7 C8 H8 119.5 . .
C9 C8 H8 119.5 . .
C3 C2 C1 120.9(3) . .
C3 C2 H2 119.5 . .
C1 C2 H2 119.5 . .
C14 C13 C18 119.4(4) . .
C14 C13 P1 124.0(3) . .
C18 C13 P1 116.4(3) . .
C4 C3 C2 118.8(3) . .
C4 C3 H3 120.6 . .
C2 C3 H3 120.6 . .
C16 C17 C18 119.1(4) . .
C16 C17 H17 120.5 . .
C18 C17 H17 120.5 . .
C16 C15 C14 119.2(4) . .
C16 C15 H15 120.4 . .
C14 C15 H15 120.4 . .
P2 O8 Co1 117.89(13) . .
C29 N1 C25 115.8(3) . .
C29 N1 Co1 121.5(3) . .
C25 N1 Co1 122.7(3) . .
O9 C32 H32A 109.5 . .
O9 C32 H32B 109.5 . .
H32A C32 H32B 109.5 . .
O9 C32 H32C 109.5 . .
H32A C32 H32C 109.5 . .
H32B C32 H32C 109.5 . .
O4 C31 H31A 109.5 . .
O4 C31 H31B 109.5 . .
H31A C31 H31B 109.5 . .
O4 C31 H31C 109.5 . .
H31A C31 H31C 109.5 . .
H31B C31 H31C 109.5 . .
C25 C26 C27 120.3(4) . .
C25 C26 H26 119.9 . .
C27 C26 H26 119.9 . .
N1 C29 C28 124.5(4) . .
N1 C29 H29 117.8 . .
C28 C29 H29 117.8 . .
N1 C25 C26 123.5(4) . .
N1 C25 H25 118.3 . .
C26 C25 H25 118.3 . .
C28 C27 C26 116.7(4) . .
C28 C27 C30 121.2(4) . .
C26 C27 C30 122.2(4) . .
C23 C24 C19 120.2(4) . .
C23 C24 H24 119.9 . .
C19 C24 H24 119.9 . .
C10 C9 C8 119.3(4) . .
C10 C9 H9 120.4 . .
C8 C9 H9 120.4 . .
C4 C5 C6 119.0(3) . .
C4 C5 H5 120.5 . .
C6 C5 H5 120.5 . .
C13 C14 C15 119.9(4) . .
C13 C14 H14 120.1 . .
C15 C14 H14 120.1 . .
C22 C23 C24 120.1(4) . .
C22 C23 H23 119.9 . .
C24 C23 H23 119.9 . .
C29 C28 C27 119.3(4) . .
C29 C28 H28 120.4 . .
C27 C28 H28 120.4 . .
C27 C30 H30A 109.5 . .
C27 C30 H30B 109.5 . .
H30A C30 H30B 109.5 . .
C27 C30 H30C 109.5 . .
H30A C30 H30C 109.5 . .
H30B C30 H30C 109.5 . .

loop_
_geom_bond_atom_site_label_1
_geom_bond_atom_site_label_2
_geom_bond_distance
_geom_bond_site_symmetry_2
Sb1 O1 1.922(2) 3_665
Sb1 O5 1.980(2) .
Sb1 O6 2.002(2) .
Sb1 O9 2.010(2) .
Sb1 O10 2.053(2) .
Sb1 C1 2.108(3) .
Sb2 O1 1.914(2) .
Sb2 O5 1.968(2) .
Sb2 O2 2.006(2) .
Sb2 O4 2.015(2) .
Sb2 O3 2.065(2) .
Sb2 C7 2.120(3) .
Co1 O7 2.038(2) .
Co1 N1 2.108(3) .
Co1 O8 2.109(2) .
Co1 O9 2.151(2) .
Co1 O5 2.154(2) .
Co1 O4 2.198(2) .
P2 O8 1.494(3) .
P2 O10 1.547(2) .
P2 O3 1.558(2) .
P2 C19 1.782(3) .
P1 O7 1.497(2) 3_665
P1 O2 1.541(2) .
P1 O6 1.543(2) .
P1 C13 1.789(4) .
Cl2 C10 1.746(3) .
Cl1 C4 1.740(3) .
O1 Sb1 1.922(2) 3_665
O4 C31 1.439(4) .
C12 C7 1.391(5) .
C12 C11 1.391(5) .
C12 H12 0.9500 .
C6 C5 1.386(5) .
C6 C1 1.390(5) .
C6 H6 0.9500 .
O7 P1 1.497(2) 3_665
C11 C10 1.372(5) .
C11 H11 0.9500 .
O9 C32 1.437(4) .
C20 C21 1.386(5) .
C20 C19 1.386(5) .
C20 H20 0.9500 .
C7 C8 1.381(5) .
C21 C22 1.386(6) .
C21 H21 0.9500 .
C19 C24 1.399(5) .
C10 C9 1.369(5) .
C18 C17 1.378(5) .
C18 C13 1.403(5) .
C18 H18 0.9500 .
C1 C2 1.386(5) .
C22 C23 1.377(7) .
C22 H22 0.9500 .
C4 C5 1.374(5) .
C4 C3 1.382(5) .
C16 C17 1.373(6) .
C16 C15 1.379(6) .
C16 H16 0.9500 .
C8 C9 1.385(5) .
C8 H8 0.9500 .
C2 C3 1.384(5) .
C2 H2 0.9500 .
C13 C14 1.375(5) .
C3 H3 0.9500 .
C17 H17 0.9500 .
C15 C14 1.407(5) .
C15 H15 0.9500 .
N1 C29 1.336(5) .
N1 C25 1.338(4) .
C32 H32A 0.9800 .
C32 H32B 0.9800 .
C32 H32C 0.9800 .
C31 H31A 0.9800 .
C31 H31B 0.9800 .
C31 H31C 0.9800 .
C26 C25 1.376(5) .
C26 C27 1.385(6) .
C26 H26 0.9500 .
C29 C28 1.377(5) .
C29 H29 0.9500 .
C25 H25 0.9500 .
C27 C28 1.383(6) .
C27 C30 1.503(5) .
C24 C23 1.388(5) .
C24 H24 0.9500 .
C9 H9 0.9500 .
C5 H5 0.9500 .
C14 H14 0.9500 .
C23 H23 0.9500 .
C28 H28 0.9500 .
C30 H30A 0.9800 .
C30 H30B 0.9800 .
C30 H30C 0.9800 .

loop_
_geom_torsion_atom_site_label_1
_geom_torsion_atom_site_label_2
_geom_torsion_atom_site_label_3
_geom_torsion_atom_site_label_4
_geom_torsion
_geom_torsion_site_symmetry_1
_geom_torsion_site_symmetry_4
O5 Sb2 O1 Sb1 21.3(2) . 3_665
O2 Sb2 O1 Sb1 -69.2(2) . 3_665
O4 Sb2 O1 Sb1 102.1(2) . 3_665
O3 Sb2 O1 Sb1 -128(3) . 3_665
C7 Sb2 O1 Sb1 -159.1(2) . 3_665
O7 P1 O2 Sb2 -104.0(2) 3_665 .
O6 P1 O2 Sb2 23.9(2) . .
C13 P1 O2 Sb2 133.9(2) . .
O1 Sb2 O2 P1 94.7(2) . .
O5 Sb2 O2 P1 0.6(2) . .
O4 Sb2 O2 P1 -22.2(7) . .
O3 Sb2 O2 P1 -86.7(2) . .
C7 Sb2 O2 P1 -174.7(2) . .
O7 P1 O6 Sb1 102.0(2) 3_665 .
O2 P1 O6 Sb1 -26.0(2) . .
C13 P1 O6 Sb1 -136.9(2) . .
O1 Sb1 O6 P1 -92.9(2) 3_665 .
O5 Sb1 O6 P1 2.5(2) . .
O9 Sb1 O6 P1 27.0(6) . .
O10 Sb1 O6 P1 89.7(2) . .
C1 Sb1 O6 P1 176.5(2) . .
O1 Sb2 O4 C31 123.6(2) . .
O5 Sb2 O4 C31 -142.7(2) . .
O2 Sb2 O4 C31 -119.5(5) . .
O3 Sb2 O4 C31 -55.1(2) . .
C7 Sb2 O4 C31 32.6(2) . .
O1 Sb2 O4 Co1 -103.65(10) . .
O5 Sb2 O4 Co1 -9.87(9) . .
O2 Sb2 O4 Co1 13.3(6) . .
O3 Sb2 O4 Co1 77.65(9) . .
C7 Sb2 O4 Co1 165.36(11) . .
O7 Co1 O4 C31 -128.0(2) . .
N1 Co1 O4 C31 -36.3(2) . .
O8 Co1 O4 C31 48.2(2) . .
O9 Co1 O4 C31 117.6(2) . .
O5 Co1 O4 C31 140.5(2) . .
O7 Co1 O4 Sb2 100.81(10) . .
N1 Co1 O4 Sb2 -167.54(10) . .
O8 Co1 O4 Sb2 -82.95(10) . .
O9 Co1 O4 Sb2 -13.56(18) . .
O5 Co1 O4 Sb2 9.32(8) . .
O8 P2 O3 Sb2 53.48(18) . .
O10 P2 O3 Sb2 -72.66(17) . .
C19 P2 O3 Sb2 174.33(15) . .
O1 Sb2 O3 P2 169(3) . .
O5 Sb2 O3 P2 19.71(15) . .
O2 Sb2 O3 P2 110.23(15) . .
O4 Sb2 O3 P2 -60.98(15) . .
C7 Sb2 O3 P2 -159.81(16) . .
N1 Co1 O7 P1 173.3(2) . 3_665
O8 Co1 O7 P1 -150.5(12) . 3_665
O9 Co1 O7 P1 70.8(2) . 3_665
O5 Co1 O7 P1 -2.7(2) . 3_665
O4 Co1 O7 P1 -75.6(2) . 3_665
C7 C12 C11 C10 -0.4(6) . .
O1 Sb2 O5 Sb1 -130.09(16) . .
O2 Sb2 O5 Sb1 -38.27(17) . .
O4 Sb2 O5 Sb1 137.92(17) . .
O3 Sb2 O5 Sb1 49.04(16) . .
C7 Sb2 O5 Sb1 54.9(14) . .
O1 Sb2 O5 Co1 102.20(10) . .
O2 Sb2 O5 Co1 -165.98(10) . .
O4 Sb2 O5 Co1 10.21(9) . .
O3 Sb2 O5 Co1 -78.67(10) . .
C7 Sb2 O5 Co1 -72.8(13) . .
O1 Sb1 O5 Sb2 127.83(16) 3_665 .
O6 Sb1 O5 Sb2 37.34(17) . .
O9 Sb1 O5 Sb2 -138.22(17) . .
O10 Sb1 O5 Sb2 -50.38(16) . .
C1 Sb1 O5 Sb2 -73.6(10) . .
O1 Sb1 O5 Co1 -104.10(10) 3_665 .
O6 Sb1 O5 Co1 165.41(9) . .
O9 Sb1 O5 Co1 -10.15(9) . .
O10 Sb1 O5 Co1 77.69(9) . .
C1 Sb1 O5 Co1 54.4(10) . .
O7 Co1 O5 Sb2 -106.15(10) . .
N1 Co1 O5 Sb2 131.8(12) . .
O8 Co1 O5 Sb2 71.80(10) . .
O9 Co1 O5 Sb2 156.23(11) . .
O4 Co1 O5 Sb2 -9.67(9) . .
O7 Co1 O5 Sb1 107.39(10) . .
N1 Co1 O5 Sb1 -14.6(12) . .
O8 Co1 O5 Sb1 -74.67(10) . .
O9 Co1 O5 Sb1 9.76(9) . .
O4 Co1 O5 Sb1 -156.14(11) . .
O1 Sb1 O9 C32 -34.2(2) 3_665 .
O5 Sb1 O9 C32 -128.8(2) . .
O6 Sb1 O9 C32 -153.7(4) . .
O10 Sb1 O9 C32 143.6(2) . .
C1 Sb1 O9 C32 57.0(2) . .
O1 Sb1 O9 Co1 104.70(10) 3_665 .
O5 Sb1 O9 Co1 10.13(9) . .
O6 Sb1 O9 Co1 -14.8(5) . .
O10 Sb1 O9 Co1 -77.48(10) . .
C1 Sb1 O9 Co1 -164.09(11) . .
O7 Co1 O9 C32 37.3(2) . .
N1 Co1 O9 C32 -53.5(2) . .
O8 Co1 O9 C32 -140.2(2) . .
O5 Co1 O9 C32 128.5(2) . .
O4 Co1 O9 C32 151.3(2) . .
O7 Co1 O9 Sb1 -100.81(10) . .
N1 Co1 O9 Sb1 168.44(10) . .
O8 Co1 O9 Sb1 81.75(10) . .
O5 Co1 O9 Sb1 -9.57(8) . .
O4 Co1 O9 Sb1 13.23(18) . .
O8 P2 O10 Sb1 -54.59(19) . .
O3 P2 O10 Sb1 71.04(17) . .
C19 P2 O10 Sb1 -176.54(15) . .
O1 Sb1 O10 P2 -161.9(16) 3_665 .
O5 Sb1 O10 P2 -17.25(15) . .
O6 Sb1 O10 P2 -107.65(16) . .
O9 Sb1 O10 P2 62.94(16) . .
C1 Sb1 O10 P2 160.24(17) . .
C11 C12 C7 C8 1.1(6) . .
C11 C12 C7 Sb2 175.4(3) . .
O1 Sb2 C7 C8 146.5(3) . .
O5 Sb2 C7 C8 -38.5(15) . .
O2 Sb2 C7 C8 54.7(3) . .
O4 Sb2 C7 C8 -120.7(3) . .
O3 Sb2 C7 C8 -32.6(3) . .
O1 Sb2 C7 C12 -27.6(3) . .
O5 Sb2 C7 C12 147.4(12) . .
O2 Sb2 C7 C12 -119.4(3) . .
O4 Sb2 C7 C12 65.2(3) . .
O3 Sb2 C7 C12 153.3(3) . .
C19 C20 C21 C22 0.8(6) . .
C21 C20 C19 C24 0.2(6) . .
C21 C20 C19 P2 -179.0(3) . .
O8 P2 C19 C20 -148.9(3) . .
O10 P2 C19 C20 -25.5(3) . .
O3 P2 C19 C20 89.3(3) . .
O8 P2 C19 C24 31.9(3) . .
O10 P2 C19 C24 155.3(3) . .
O3 P2 C19 C24 -90.0(3) . .
C12 C11 C10 C9 -0.1(6) . .
C12 C11 C10 Cl2 -176.9(3) . .
C5 C6 C1 C2 0.2(5) . .
C5 C6 C1 Sb1 176.7(3) . .
O1 Sb1 C1 C2 136.5(3) 3_665 .
O5 Sb1 C1 C2 -22.2(11) . .
O6 Sb1 C1 C2 -133.1(3) . .
O9 Sb1 C1 C2 41.6(3) . .
O10 Sb1 C1 C2 -45.4(3) . .
O1 Sb1 C1 C6 -39.9(3) 3_665 .
O5 Sb1 C1 C6 161.4(8) . .
O6 Sb1 C1 C6 50.6(3) . .
O9 Sb1 C1 C6 -134.8(3) . .
O10 Sb1 C1 C6 138.2(3) . .
C20 C21 C22 C23 -0.8(7) . .
C12 C7 C8 C9 -1.3(6) . .
Sb2 C7 C8 C9 -175.4(3) . .
C6 C1 C2 C3 0.7(5) . .
Sb1 C1 C2 C3 -175.7(3) . .
C17 C18 C13 C14 0.8(6) . .
C17 C18 C13 P1 -174.7(3) . .
O7 P1 C13 C14 12.0(3) 3_665 .
O2 P1 C13 C14 134.8(3) . .
O6 P1 C13 C14 -109.5(3) . .
O7 P1 C13 C18 -172.7(3) 3_665 .
O2 P1 C13 C18 -50.0(3) . .
O6 P1 C13 C18 65.8(3) . .
C5 C4 C3 C2 0.2(6) . .
Cl1 C4 C3 C2 178.7(3) . .
C1 C2 C3 C4 -1.0(5) . .
C15 C16 C17 C18 -1.8(7) . .
C13 C18 C17 C16 0.9(7) . .
C17 C16 C15 C14 1.0(7) . .
O10 P2 O8 Co1 59.31(18) . .
O3 P2 O8 Co1 -64.13(17) . .
C19 P2 O8 Co1 178.44(14) . .
O7 Co1 O8 P2 150.8(13) . .
N1 Co1 O8 P2 -173.01(16) . .
O9 Co1 O8 P2 -70.26(15) . .
O5 Co1 O8 P2 2.91(15) . .
O4 Co1 O8 P2 75.39(15) . .
O7 Co1 N1 C29 13.3(3) . .
O8 Co1 N1 C29 -164.4(3) . .
O9 Co1 N1 C29 111.6(3) . .
O5 Co1 N1 C29 135.5(11) . .
O4 Co1 N1 C29 -84.1(3) . .
O7 Co1 N1 C25 -163.6(3) . .
O8 Co1 N1 C25 18.7(3) . .
O9 Co1 N1 C25 -65.3(3) . .
O5 Co1 N1 C25 -41.4(13) . .
O4 Co1 N1 C25 99.1(3) . .
C25 N1 C29 C28 -1.8(6) . .
Co1 N1 C29 C28 -178.9(3) . .
C29 N1 C25 C26 1.6(6) . .
Co1 N1 C25 C26 178.6(3) . .
C27 C26 C25 N1 0.0(6) . .
C25 C26 C27 C28 -1.3(6) . .
C25 C26 C27 C30 178.6(4) . .
C20 C19 C24 C23 -1.2(6) . .
P2 C19 C24 C23 178.0(3) . .
C11 C10 C9 C8 -0.1(6) . .
Cl2 C10 C9 C8 176.7(3) . .
C7 C8 C9 C10 0.8(6) . .
C3 C4 C5 C6 0.7(6) . .
Cl1 C4 C5 C6 -177.7(3) . .
C1 C6 C5 C4 -0.9(5) . .
C18 C13 C14 C15 -1.7(5) . .
P1 C13 C14 C15 173.4(3) . .
C16 C15 C14 C13 0.8(6) . .
C21 C22 C23 C24 -0.1(7) . .
C19 C24 C23 C22 1.2(6) . .
N1 C29 C28 C27 0.6(7) . .
C26 C27 C28 C29 1.0(6) . .
C30 C27 C28 C29 -178.9(4) . .
